data_7058735
loop_
_publ_author_name
'Yang, Xiaoming'
'Wang, Yanna'
'Li, Zhimin'
'Du, Jiang'
'Wang, Lin'
'Zhang, Tonglai'

_publ_section_title
;
 Energetic transition metal complexes based on methyl carbazate and picric
 acid: syntheses, structures, physicochemical properties and catalysis on
 the thermal decomposition of ammonium perchlorate
;
_journal_issue 35
_journal_name_full 'New Journal of Chemistry'
_journal_page_first 14159
_journal_paper_doi 10.1039/C9NJ03591E
_journal_volume 43
_journal_year 2019
_chemical_formula_moiety 'C4 H16 Cu N4 O6, 2(C6 H2 N3 O7)'
_chemical_formula_sum 'C16 H20 Cu N10 O20'
_chemical_formula_weight 735.96
_space_group_crystal_system triclinic
_space_group_IT_number 2
_space_group_name_Hall '-P 1'
_space_group_name_H-M_alt 'P -1'
_symmetry_space_group_name_Hall '-P 1'
_symmetry_space_group_name_H-M 'P -1'
_atom_sites_solution_hydrogens mixed
_atom_sites_solution_primary dual
_audit_creation_date 2018-09-19
_audit_creation_method
;
Olex2 1.2
(compiled 2018.05.29 svn.r3508 for OlexSys, GUI svn.r5506)
;
_audit_update_record
;
2018-11-30 deposited with the CCDC.    2019-08-06 downloaded from the CCDC.
;
_cell_angle_alpha 112.32(3)
_cell_angle_beta 100.42(3)
_cell_angle_gamma 103.26(3)
_cell_formula_units_Z 2
_cell_length_a 7.1087(14)
_cell_length_b 14.163(3)
_cell_length_c 15.289(3)
_cell_measurement_reflns_used 4110
_cell_measurement_temperature 153(2)
_cell_measurement_theta_max 27.4816
_cell_measurement_theta_min 1.5082
_cell_volume 1323.2(7)
_computing_molecular_graphics 'Olex2 (Dolomanov et al., 2009)'
_computing_publication_material 'Olex2 (Dolomanov et al., 2009)'
_computing_structure_refinement 'ShelXL (Sheldrick, 2015)'
_computing_structure_solution 'ShelXT (Sheldrick, 2015)'
_diffrn_ambient_temperature 153.15
_diffrn_measured_fraction_theta_full 0.981
_diffrn_measured_fraction_theta_max 0.977
_diffrn_measurement_device_type 'multiwire proportional'
_diffrn_measurement_method 'phi and omega scans'
_diffrn_radiation_monochromator graphite
_diffrn_radiation_type MoK\a
_diffrn_radiation_wavelength 0.71073
_diffrn_reflns_av_R_equivalents 0.0464
_diffrn_reflns_av_unetI/netI 0.0802
_diffrn_reflns_Laue_measured_fraction_full 0.981
_diffrn_reflns_Laue_measured_fraction_max 0.977
_diffrn_reflns_limit_h_max 9
_diffrn_reflns_limit_h_min -9
_diffrn_reflns_limit_k_max 18
_diffrn_reflns_limit_k_min -17
_diffrn_reflns_limit_l_max 19
_diffrn_reflns_limit_l_min -19
_diffrn_reflns_number 9808
_diffrn_reflns_point_group_measured_fraction_full 0.981
_diffrn_reflns_point_group_measured_fraction_max 0.977
_diffrn_reflns_theta_full 25.242
_diffrn_reflns_theta_max 27.492
_diffrn_reflns_theta_min 1.672
_exptl_absorpt_coefficient_mu 0.941
_exptl_absorpt_correction_T_max 1.0000
_exptl_absorpt_correction_T_min 0.6187
_exptl_absorpt_correction_type multi-scan
_exptl_absorpt_process_details 'CrystalClear (Rigaku Inc., 2008)'
_exptl_crystal_colour yellow
_exptl_crystal_density_diffrn 1.847
_exptl_crystal_description block
_exptl_crystal_F_000 750
_exptl_crystal_size_max 0.12
_exptl_crystal_size_mid 0.11
_exptl_crystal_size_min 0.08
_refine_diff_density_max 0.529
_refine_diff_density_min -0.879
_refine_diff_density_rms 0.114
_refine_ls_extinction_method none
_refine_ls_goodness_of_fit_ref 1.143
_refine_ls_hydrogen_treatment constr
_refine_ls_matrix_type full
_refine_ls_number_parameters 425
_refine_ls_number_reflns 5940
_refine_ls_number_restraints 0
_refine_ls_restrained_S_all 1.143
_refine_ls_R_factor_all 0.1026
_refine_ls_R_factor_gt 0.0842
_refine_ls_shift/su_max 0.001
_refine_ls_shift/su_mean 0.000
_refine_ls_structure_factor_coef Fsqd
_refine_ls_weighting_details 'w=1/[\s^2^(Fo^2^)+(0.0313P)^2^+5.2194P] where P=(Fo^2^+2Fc^2^)/3'
_refine_ls_weighting_scheme calc
_refine_ls_wR_factor_gt 0.1541
_refine_ls_wR_factor_ref 0.1677
_reflns_Friedel_coverage 0.000
_reflns_number_gt 4865
_reflns_number_total 5940
_reflns_threshold_expression 'I > 2\s(I)'
_cod_data_source_file c9nj03591e2.cif
_cod_data_source_block bwn18252a
_cod_depositor_comments 'Adding full bibliography for 7058734--7058740.cif.'
_cod_original_cell_volume 1323.2(6)
_cod_database_code 7058735
_shelx_shelxl_version_number 2018/3
_shelx_space_group_comment
;
The symmetry employed for this shelxl refinement is uniquely defined
by the following loop, which should always be used as a source of
symmetry information in preference to the above space-group names.
They are only intended as comments.
;
_shelx_estimated_absorpt_t_max 0.929
_shelx_estimated_absorpt_t_min 0.896
_olex2_refinement_description
;
1. Fixed Uiso
 At 1.2 times of:
  All C(H) groups, All N(H) groups, All N(H,H) groups, All O(H,H) groups
 At 1.5 times of:
  All C(H,H,H) groups
2.a Riding coordinates:
 O10(H10A,H10B), O11(H11A,H11B)
2.b Secondary CH2 refined with riding coordinates:
 N5(H5A,H5B), N6(H6A,H6B)
2.c Me refined with riding coordinates:
 C10(H10C,H10D,H10E)
2.d Aromatic/amide H refined with riding coordinates:
 N4(H4), N7(H7), C2(H2), C6(H6), C12(H12), C14(H14)
2.e Idealised Me refined as rotating group:
 C7(H7A,H7B,H7C)
;
_olex2_submission_special_instructions 'No special instructions were received'

loop_
_space_group_symop_operation_xyz
'x, y, z'
'-x, -y, -z'

loop_
_atom_site_label
_atom_site_type_symbol
_atom_site_fract_x
_atom_site_fract_y
_atom_site_fract_z
_atom_site_U_iso_or_equiv
_atom_site_adp_type
_atom_site_occupancy
_atom_site_site_symmetry_order
_atom_site_calc_flag
_atom_site_refinement_flags_posn
_atom_site_disorder_assembly
_atom_site_disorder_group
Cu01 Cu 0.27483(9) 0.49715(5) 0.27028(4) 0.01991(17) Uani 1 1 d . . .
O1 O 0.0010(6) 1.1804(3) 0.2925(3) 0.0341(9) Uani 1 1 d . . .
O2 O 0.0395(7) 1.1210(3) 0.1462(3) 0.0387(10) Uani 1 1 d . . .
O3 O 0.0681(7) 0.7653(3) -0.0107(3) 0.0392(11) Uani 1 1 d . . .
O4 O -0.0597(6) 0.6431(3) 0.0336(3) 0.0305(9) Uani 1 1 d . . .
O5 O -0.0194(5) 0.7154(3) 0.2279(2) 0.0231(8) Uani 1 1 d . . .
O6 O -0.0873(6) 0.8185(3) 0.4072(3) 0.0307(9) Uani 1 1 d . . .
O7 O 0.1668(6) 0.9678(3) 0.4753(3) 0.0313(9) Uani 1 1 d . . .
O8 O 0.6685(5) 0.4803(3) 0.1149(3) 0.0276(8) Uani 1 1 d . . .
O9 O 0.4045(5) 0.4296(3) 0.1687(2) 0.0208(7) Uani 1 1 d . . .
O10 O 0.1436(5) 0.5524(3) 0.1568(2) 0.0257(8) Uani 1 1 d . . .
H10A H 0.090184 0.521290 0.095075 0.031 Uiso 1 1 d R . .
H10B H 0.106884 0.607250 0.169265 0.031 Uiso 1 1 d R . .
O11 O 0.4235(6) 0.4437(3) 0.3892(3) 0.0309(9) Uani 1 1 d . . .
H11A H 0.454617 0.387276 0.366887 0.037 Uiso 1 1 d R . .
H11B H 0.307807 0.430416 0.396867 0.037 Uiso 1 1 d R . .
O12 O 0.1469(5) 0.5685(3) 0.3699(2) 0.0207(7) Uani 1 1 d . . .
O13 O -0.1278(5) 0.5329(3) 0.4202(2) 0.0229(8) Uani 1 1 d . . .
O14 O 0.4299(6) 0.2782(3) 0.4632(3) 0.0299(9) Uani 1 1 d . A 1
O15 O 0.5904(6) 0.1993(3) 0.5307(3) 0.0323(9) Uani 1 1 d . A 1
O16 O 0.4910(7) -0.1681(3) 0.3074(3) 0.0382(10) Uani 1 1 d . B 2
O17 O 0.5129(7) -0.2050(3) 0.1597(3) 0.0382(10) Uani 1 1 d . B 2
O18 O 0.3569(6) 0.0548(3) 0.0304(3) 0.0313(9) Uani 1 1 d . . .
O19 O 0.6132(6) 0.2018(3) 0.1165(3) 0.0351(10) Uani 1 1 d . . .
O20 O 0.5577(5) 0.2763(3) 0.3023(3) 0.0243(8) Uani 1 1 d . . .
N1 N 0.0167(7) 1.1084(3) 0.2196(3) 0.0257(9) Uani 1 1 d . . .
N2 N 0.0005(6) 0.7386(3) 0.0482(3) 0.0219(9) Uani 1 1 d . . .
N3 N 0.0310(6) 0.8941(3) 0.4035(3) 0.0207(9) Uani 1 1 d . . .
N4 N 0.6440(6) 0.5959(3) 0.2551(3) 0.0226(9) Uani 1 1 d . . .
H4 H 0.765188 0.639137 0.265882 0.027 Uiso 1 1 calc R . .
N5 N 0.5228(6) 0.6259(3) 0.3177(3) 0.0193(8) Uani 1 1 d . . .
H5A H 0.487856 0.682763 0.314751 0.023 Uiso 1 1 calc R . .
H5B H 0.591728 0.645485 0.381562 0.023 Uiso 1 1 calc R . .
N6 N 0.0201(6) 0.3708(3) 0.2248(3) 0.0200(8) Uani 1 1 d . . .
H6A H -0.045943 0.348568 0.159980 0.024 Uiso 1 1 calc R . .
H6B H 0.050847 0.314495 0.231521 0.024 Uiso 1 1 calc R . .
N7 N -0.1029(6) 0.4068(3) 0.2852(3) 0.0226(9) Uani 1 1 d . . .
H7 H -0.226675 0.366493 0.274656 0.027 Uiso 1 1 calc R . .
N8 N 0.5158(6) 0.2112(3) 0.4581(3) 0.0206(9) Uani 1 1 d . A 1
N9 N 0.5023(6) -0.1440(3) 0.2390(3) 0.0227(9) Uani 1 1 d . B 2
N10 N 0.4910(7) 0.1190(3) 0.1074(3) 0.0229(9) Uani 1 1 d . . .
C1 C 0.0084(7) 1.0065(4) 0.2207(4) 0.0222(10) Uani 1 1 d . . .
C2 C 0.0049(7) 0.9213(4) 0.1362(4) 0.0218(10) Uani 1 1 d . . .
H2 H 0.009295 0.930122 0.077917 0.026 Uiso 1 1 calc R . .
C3 C -0.0053(7) 0.8229(4) 0.1376(3) 0.0184(10) Uani 1 1 d . . .
C4 C -0.0104(7) 0.8032(4) 0.2237(3) 0.0180(9) Uani 1 1 d . . .
C5 C 0.0095(7) 0.9002(4) 0.3087(3) 0.0197(10) Uani 1 1 d . . .
C6 C 0.0173(7) 0.9967(4) 0.3092(4) 0.0213(10) Uani 1 1 d . . .
H6 H 0.028592 1.056577 0.368303 0.026 Uiso 1 1 calc R . .
C7 C 0.5795(8) 0.3825(4) 0.0229(4) 0.0284(12) Uani 1 1 d . . .
H7A H 0.448684 0.381732 -0.011969 0.043 Uiso 1 1 calc GR . .
H7B H 0.559367 0.319571 0.037037 0.043 Uiso 1 1 calc GR . .
H7C H 0.670031 0.379952 -0.018626 0.043 Uiso 1 1 calc GR . .
C8 C 0.5631(7) 0.4979(4) 0.1786(3) 0.0200(10) Uani 1 1 d . . .
C9 C -0.0176(7) 0.5059(4) 0.3587(3) 0.0194(10) Uani 1 1 d . . .
C10 C -0.0353(8) 0.6401(4) 0.5032(4) 0.0237(11) Uani 1 1 d . . .
H10C H -0.125935 0.653335 0.544415 0.036 Uiso 1 1 calc R . .
H10D H 0.094003 0.644531 0.542875 0.036 Uiso 1 1 calc R . .
H10E H -0.011885 0.694545 0.477979 0.036 Uiso 1 1 calc R . .
C11 C 0.5215(7) 0.1404(4) 0.3610(3) 0.0177(9) Uani 1 1 d . . .
C12 C 0.5171(7) 0.0381(4) 0.3468(3) 0.0179(9) Uani 1 1 d . . .
H12 H 0.521301 0.018551 0.399870 0.021 Uiso 1 1 calc R . .
C13 C 0.5063(7) -0.0361(4) 0.2541(3) 0.0181(9) Uani 1 1 d . . .
C14 C 0.4956(7) -0.0096(4) 0.1748(3) 0.0196(10) Uani 1 1 d . . .
H14 H 0.479747 -0.062283 0.110336 0.024 Uiso 1 1 calc R . .
C15 C 0.5086(7) 0.0941(4) 0.1920(3) 0.0181(9) Uani 1 1 d . . .
C16 C 0.5312(7) 0.1793(4) 0.2869(3) 0.0175(9) Uani 1 1 d . . .

loop_
_atom_site_aniso_label
_atom_site_aniso_U_11
_atom_site_aniso_U_22
_atom_site_aniso_U_33
_atom_site_aniso_U_23
_atom_site_aniso_U_13
_atom_site_aniso_U_12
Cu01 0.0219(3) 0.0153(3) 0.0204(3) 0.0047(2) 0.0117(2) 0.0036(2)
O1 0.045(2) 0.0158(18) 0.035(2) 0.0057(17) 0.0087(19) 0.0113(17)
O2 0.053(3) 0.036(2) 0.041(2) 0.025(2) 0.020(2) 0.017(2)
O3 0.065(3) 0.031(2) 0.027(2) 0.0126(18) 0.029(2) 0.013(2)
O4 0.046(2) 0.0210(19) 0.0206(18) 0.0054(16) 0.0079(17) 0.0117(17)
O5 0.0285(19) 0.0197(17) 0.0230(18) 0.0080(15) 0.0144(15) 0.0085(15)
O6 0.042(2) 0.0211(19) 0.029(2) 0.0113(16) 0.0176(18) 0.0049(17)
O7 0.034(2) 0.032(2) 0.0197(19) 0.0029(17) 0.0042(16) 0.0121(17)
O8 0.0287(19) 0.0233(19) 0.0234(18) 0.0022(15) 0.0166(16) 0.0026(15)
O9 0.0206(17) 0.0133(16) 0.0237(18) 0.0039(14) 0.0093(14) 0.0019(13)
O10 0.037(2) 0.0233(18) 0.0176(17) 0.0071(15) 0.0047(15) 0.0180(16)
O11 0.044(2) 0.0251(19) 0.033(2) 0.0152(17) 0.0209(18) 0.0181(18)
O12 0.0175(16) 0.0179(17) 0.0220(18) 0.0056(14) 0.0082(14) 0.0016(14)
O13 0.0238(18) 0.0230(18) 0.0222(18) 0.0074(15) 0.0148(15) 0.0066(15)
O14 0.041(2) 0.035(2) 0.0225(19) 0.0114(17) 0.0152(17) 0.0244(18)
O15 0.051(3) 0.033(2) 0.0161(18) 0.0105(17) 0.0112(17) 0.0189(19)
O16 0.067(3) 0.027(2) 0.033(2) 0.0190(18) 0.022(2) 0.021(2)
O17 0.071(3) 0.0214(19) 0.022(2) 0.0046(16) 0.020(2) 0.019(2)
O18 0.034(2) 0.035(2) 0.0183(18) 0.0076(17) 0.0058(16) 0.0081(18)
O19 0.047(2) 0.030(2) 0.033(2) 0.0198(18) 0.0206(19) 0.0045(19)
O20 0.034(2) 0.0172(17) 0.0255(19) 0.0102(15) 0.0156(16) 0.0081(15)
N1 0.025(2) 0.020(2) 0.027(2) 0.0078(19) 0.0058(19) 0.0049(18)
N2 0.023(2) 0.023(2) 0.018(2) 0.0082(18) 0.0037(17) 0.0081(18)
N3 0.027(2) 0.017(2) 0.016(2) 0.0031(16) 0.0071(17) 0.0085(17)
N4 0.025(2) 0.016(2) 0.021(2) 0.0020(17) 0.0130(17) 0.0000(17)
N5 0.025(2) 0.018(2) 0.020(2) 0.0085(17) 0.0135(17) 0.0088(17)
N6 0.025(2) 0.017(2) 0.023(2) 0.0095(17) 0.0140(17) 0.0098(17)
N7 0.024(2) 0.019(2) 0.023(2) 0.0058(18) 0.0143(18) 0.0044(17)
N8 0.024(2) 0.018(2) 0.019(2) 0.0070(17) 0.0089(17) 0.0062(17)
N9 0.027(2) 0.015(2) 0.020(2) 0.0068(17) 0.0040(17) 0.0002(17)
N10 0.031(2) 0.025(2) 0.017(2) 0.0106(18) 0.0125(18) 0.0107(19)
C1 0.024(2) 0.017(2) 0.027(3) 0.008(2) 0.012(2) 0.007(2)
C2 0.022(2) 0.020(2) 0.028(3) 0.014(2) 0.010(2) 0.008(2)
C3 0.019(2) 0.019(2) 0.015(2) 0.0063(19) 0.0076(18) 0.0020(19)
C4 0.018(2) 0.015(2) 0.018(2) 0.0054(19) 0.0079(18) 0.0026(18)
C5 0.022(2) 0.019(2) 0.021(2) 0.010(2) 0.011(2) 0.0070(19)
C6 0.018(2) 0.019(2) 0.024(3) 0.007(2) 0.0084(19) 0.0059(19)
C7 0.033(3) 0.025(3) 0.022(3) 0.004(2) 0.015(2) 0.007(2)
C8 0.023(2) 0.020(2) 0.014(2) 0.0055(19) 0.0054(19) 0.006(2)
C9 0.025(2) 0.018(2) 0.017(2) 0.010(2) 0.0069(19) 0.007(2)
C10 0.026(3) 0.023(3) 0.020(2) 0.005(2) 0.012(2) 0.008(2)
C11 0.016(2) 0.018(2) 0.012(2) 0.0022(18) 0.0071(18) -0.0005(18)
C12 0.017(2) 0.018(2) 0.015(2) 0.0053(19) 0.0052(18) 0.0023(18)
C13 0.020(2) 0.012(2) 0.020(2) 0.0067(19) 0.0077(19) -0.0004(18)
C14 0.021(2) 0.017(2) 0.015(2) 0.0030(19) 0.0066(18) 0.0013(19)
C15 0.020(2) 0.017(2) 0.014(2) 0.0061(19) 0.0064(18) 0.0013(19)
C16 0.016(2) 0.018(2) 0.019(2) 0.0091(19) 0.0082(18) 0.0032(18)

loop_
_atom_type_symbol
_atom_type_description
_atom_type_scat_dispersion_real
_atom_type_scat_dispersion_imag
_atom_type_scat_source
C C 0.0033 0.0016 'International Tables Vol C Tables 4.2.6.8 and 6.1.1.4'
H H 0.0000 0.0000 'International Tables Vol C Tables 4.2.6.8 and 6.1.1.4'
Cu Cu 0.3201 1.2651 'International Tables Vol C Tables 4.2.6.8 and 6.1.1.4'
N N 0.0061 0.0033 'International Tables Vol C Tables 4.2.6.8 and 6.1.1.4'
O O 0.0106 0.0060 'International Tables Vol C Tables 4.2.6.8 and 6.1.1.4'

loop_
_geom_angle_atom_site_label_1
_geom_angle_atom_site_label_2
_geom_angle_atom_site_label_3
_geom_angle
O9 Cu01 O10 82.81(13)
O9 Cu01 O11 96.33(14)
O9 Cu01 N5 83.28(15)
O9 Cu01 N6 98.52(15)
O10 Cu01 O11 177.91(13)
O12 Cu01 O9 178.01(14)
O12 Cu01 O10 95.54(14)
O12 Cu01 O11 85.29(14)
O12 Cu01 N5 95.54(15)
O12 Cu01 N6 82.64(15)
N5 Cu01 O10 86.77(15)
N5 Cu01 O11 91.24(15)
N5 Cu01 N6 178.06(16)
N6 Cu01 O10 92.73(15)
N6 Cu01 O11 89.27(15)
C8 O8 C7 117.3(4)
C8 O9 Cu01 109.7(3)
Cu01 O10 H10A 133.6
Cu01 O10 H10B 126.2
H10A O10 H10B 98.4
Cu01 O11 H11A 116.5
Cu01 O11 H11B 84.3
H11A O11 H11B 111.4
C9 O12 Cu01 110.8(3)
C9 O13 C10 114.8(4)
O1 N1 C1 118.6(4)
O2 N1 O1 122.4(5)
O2 N1 C1 119.0(4)
O3 N2 O4 122.1(4)
O3 N2 C3 118.1(4)
O4 N2 C3 119.8(4)
O6 N3 O7 124.2(4)
O6 N3 C5 119.1(4)
O7 N3 C5 116.7(4)
N5 N4 H4 122.1
C8 N4 H4 122.1
C8 N4 N5 115.8(4)
Cu01 N5 H5A 110.3
Cu01 N5 H5B 110.3
N4 N5 Cu01 107.1(3)
N4 N5 H5A 110.3
N4 N5 H5B 110.3
H5A N5 H5B 108.5
Cu01 N6 H6A 110.3
Cu01 N6 H6B 110.3
H6A N6 H6B 108.6
N7 N6 Cu01 106.9(3)
N7 N6 H6A 110.3
N7 N6 H6B 110.3
N6 N7 H7 122.4
C9 N7 N6 115.1(4)
C9 N7 H7 122.4
O14 N8 O15 122.7(4)
O14 N8 C11 118.1(4)
O15 N8 C11 119.1(4)
O16 N9 C13 117.9(4)
O17 N9 O16 123.9(4)
O17 N9 C13 118.2(4)
O18 N10 O19 123.8(4)
O18 N10 C15 117.8(4)
O19 N10 C15 118.4(4)
C2 C1 N1 119.5(4)
C2 C1 C6 120.8(5)
C6 C1 N1 119.6(4)
C1 C2 H2 120.4
C1 C2 C3 119.1(5)
C3 C2 H2 120.4
N2 C3 C4 119.8(4)
C2 C3 N2 116.3(4)
C2 C3 C4 123.8(4)
O5 C4 C3 125.7(4)
O5 C4 C5 122.7(4)
C5 C4 C3 111.5(4)
C4 C5 N3 116.8(4)
C6 C5 N3 117.3(4)
C6 C5 C4 125.8(4)
C1 C6 H6 120.7
C5 C6 C1 118.6(5)
C5 C6 H6 120.7
O8 C7 H7A 109.5
O8 C7 H7B 109.5
O8 C7 H7C 109.5
H7A C7 H7B 109.5
H7A C7 H7C 109.5
H7B C7 H7C 109.5
O8 C8 N4 113.2(4)
O9 C8 O8 123.4(4)
O9 C8 N4 123.4(4)
O12 C9 O13 122.2(4)
O12 C9 N7 124.1(4)
N7 C9 O13 113.6(4)
O13 C10 H10C 109.5
O13 C10 H10D 109.5
O13 C10 H10E 109.5
H10C C10 H10D 109.5
H10C C10 H10E 109.5
H10D C10 H10E 109.5
C12 C11 N8 116.0(4)
C12 C11 C16 124.1(4)
C16 C11 N8 119.9(4)
C11 C12 H12 120.5
C11 C12 C13 119.1(4)
C13 C12 H12 120.5
C12 C13 N9 119.1(4)
C12 C13 C14 121.3(4)
C14 C13 N9 119.5(4)
C13 C14 H14 120.8
C15 C14 C13 118.3(4)
C15 C14 H14 120.8
C14 C15 N10 117.3(4)
C14 C15 C16 124.9(4)
C16 C15 N10 117.8(4)
O20 C16 C11 124.6(4)
O20 C16 C15 123.5(4)
C11 C16 C15 111.9(4)

loop_
_geom_bond_atom_site_label_1
_geom_bond_atom_site_label_2
_geom_bond_distance
Cu01 O9 1.993(3)
Cu01 O10 2.297(3)
Cu01 O11 2.390(4)
Cu01 O12 1.980(3)
Cu01 N5 2.004(4)
Cu01 N6 2.019(4)
O1 N1 1.235(6)
O2 N1 1.234(6)
O3 N2 1.231(5)
O4 N2 1.238(5)
O5 C4 1.257(6)
O6 N3 1.228(5)
O7 N3 1.228(5)
O8 C7 1.447(6)
O8 C8 1.318(5)
O9 C8 1.248(6)
O10 H10A 0.8403
O10 H10B 0.8400
O11 H11A 0.8398
O11 H11B 0.8400
O12 C9 1.233(6)
O13 C9 1.332(5)
O13 C10 1.458(6)
O14 N8 1.227(5)
O15 N8 1.230(5)
O16 N9 1.227(5)
O17 N9 1.220(5)
O18 N10 1.226(5)
O19 N10 1.231(5)
O20 C16 1.264(6)
N1 C1 1.439(6)
N2 C3 1.449(6)
N3 C5 1.468(6)
N4 H4 0.8800
N4 N5 1.413(5)
N4 C8 1.335(6)
N5 H5A 0.9100
N5 H5B 0.9100
N6 H6A 0.9100
N6 H6B 0.9100
N6 N7 1.420(5)
N7 H7 0.8800
N7 C9 1.328(6)
N8 C11 1.456(6)
N9 C13 1.449(6)
N10 C15 1.457(6)
C1 C2 1.385(7)
C1 C6 1.404(7)
C2 H2 0.9500
C2 C3 1.388(6)
C3 C4 1.450(6)
C4 C5 1.443(6)
C5 C6 1.351(7)
C6 H6 0.9500
C7 H7A 0.9800
C7 H7B 0.9800
C7 H7C 0.9800
C10 H10C 0.9800
C10 H10D 0.9800
C10 H10E 0.9800
C11 C12 1.373(7)
C11 C16 1.441(6)
C12 H12 0.9500
C12 C13 1.382(6)
C13 C14 1.393(6)
C14 H14 0.9500
C14 C15 1.367(6)
C15 C16 1.444(6)

loop_
_geom_torsion_atom_site_label_1
_geom_torsion_atom_site_label_2
_geom_torsion_atom_site_label_3
_geom_torsion_atom_site_label_4
_geom_torsion
Cu01 O9 C8 O8 -171.7(4)
Cu01 O9 C8 N4 8.8(6)
Cu01 O12 C9 O13 176.1(4)
Cu01 O12 C9 N7 -4.6(6)
Cu01 N6 N7 C9 -5.8(5)
O1 N1 C1 C2 173.4(5)
O1 N1 C1 C6 -10.7(7)
O2 N1 C1 C2 -6.7(7)
O2 N1 C1 C6 169.2(5)
O3 N2 C3 C2 19.6(7)
O3 N2 C3 C4 -157.3(5)
O4 N2 C3 C2 -161.2(4)
O4 N2 C3 C4 21.9(7)
O5 C4 C5 N3 3.5(7)
O5 C4 C5 C6 -179.1(5)
O6 N3 C5 C4 -48.8(6)
O6 N3 C5 C6 133.5(5)
O7 N3 C5 C4 132.5(5)
O7 N3 C5 C6 -45.2(6)
O14 N8 C11 C12 -147.2(4)
O14 N8 C11 C16 32.8(6)
O15 N8 C11 C12 30.3(6)
O15 N8 C11 C16 -149.7(4)
O16 N9 C13 C12 6.1(7)
O16 N9 C13 C14 -172.7(5)
O17 N9 C13 C12 -172.9(5)
O17 N9 C13 C14 8.2(7)
O18 N10 C15 C14 44.6(6)
O18 N10 C15 C16 -133.3(5)
O19 N10 C15 C14 -134.2(5)
O19 N10 C15 C16 48.0(6)
N1 C1 C2 C3 -179.3(4)
N1 C1 C6 C5 -180.0(4)
N2 C3 C4 O5 -3.3(7)
N2 C3 C4 C5 172.9(4)
N3 C5 C6 C1 176.5(4)
N5 N4 C8 O8 170.6(4)
N5 N4 C8 O9 -9.9(7)
N6 N7 C9 O12 7.5(7)
N6 N7 C9 O13 -173.2(4)
N8 C11 C12 C13 175.1(4)
N8 C11 C16 O20 8.2(7)
N8 C11 C16 C15 -172.3(4)
N9 C13 C14 C15 -177.2(4)
N10 C15 C16 O20 -7.7(7)
N10 C15 C16 C11 172.8(4)
C1 C2 C3 N2 -177.4(4)
C1 C2 C3 C4 -0.7(7)
C2 C1 C6 C5 -4.1(7)
C2 C3 C4 O5 -180.0(5)
C2 C3 C4 C5 -3.7(7)
C3 C4 C5 N3 -172.9(4)
C3 C4 C5 C6 4.5(7)
C4 C5 C6 C1 -0.9(8)
C6 C1 C2 C3 4.8(7)
C7 O8 C8 O9 8.7(7)
C7 O8 C8 N4 -171.8(4)
C8 N4 N5 Cu01 5.0(5)
C10 O13 C9 O12 -2.2(7)
C10 O13 C9 N7 178.4(4)
C11 C12 C13 N9 179.8(4)
C11 C12 C13 C14 -1.4(7)
C12 C11 C16 O20 -171.8(5)
C12 C11 C16 C15 7.6(7)
C12 C13 C14 C15 4.0(7)
C13 C14 C15 N10 -178.2(4)
C13 C14 C15 C16 -0.5(7)
C14 C15 C16 O20 174.6(5)
C14 C15 C16 C11 -4.9(7)
C16 C11 C12 C13 -4.9(7)
